data_4037247
loop_
_publ_author_name
'Huang, Jing-Kai'
'Wong, Ying-Chieh'
'Kao, Tzu-Ting'
'Tseng, Chen-Tso'
'Shia, Kak-Shan'

_publ_section_title
;
 Cobalt(II)-Catalyzed Aerobic Oxidation of Terminal-Capped Alkynyl
 \a-Cyano Alkanone Systems. An Oxygen-Mediated Radical Chain Reaction.
;
_journal_issue 22
_journal_name_full 'The Journal of organic chemistry'
_journal_page_first 10759
_journal_page_last 10768
_journal_paper_doi 10.1021/acs.joc.6b01837
_journal_volume 81
_journal_year 2016
_chemical_formula_moiety 'C22 H23 N O4'
_chemical_formula_sum 'C22 H23 N O4'
_chemical_formula_weight 365.41
_space_group_IT_number 14
_space_group_name_Hall '-P 2ybc'
_space_group_name_H-M_alt 'P 1 21/c 1'
_symmetry_cell_setting monoclinic
_symmetry_space_group_name_H-M 'P 1 21/c 1'
_atom_sites_solution_hydrogens geom
_atom_sites_solution_primary direct
_atom_sites_solution_secondary difmap
_audit_creation_method SHELXL-97
_cell_angle_alpha 90.00
_cell_angle_beta 102.818(15)
_cell_angle_gamma 90.00
_cell_formula_units_Z 4
_cell_length_a 19.901(11)
_cell_length_b 9.308(5)
_cell_length_c 10.561(6)
_cell_measurement_reflns_used 0
_cell_measurement_temperature 200(2)
_cell_measurement_theta_max 0
_cell_measurement_theta_min 0
_cell_volume 1907.6(18)
_computing_molecular_graphics 'Ortep-3 for Windows (Farrugia, 1997)'
_computing_publication_material 'WinGX publication routines (Farrugia, 1999)'
_computing_structure_refinement 'SHELXL-97 (Sheldrick, 1997)'
_computing_structure_solution 'SHELXS-86 (Sheldrick, 1986)'
_diffrn_ambient_temperature 200(2)
_diffrn_measured_fraction_theta_full 0.990
_diffrn_measured_fraction_theta_max 0.990
_diffrn_radiation_monochromator graphite
_diffrn_radiation_source 'fine-focus sealed tube'
_diffrn_radiation_type MoK\a
_diffrn_radiation_wavelength 0.71073
_diffrn_reflns_av_R_equivalents 0.0961
_diffrn_reflns_av_sigmaI/netI 0.1661
_diffrn_reflns_limit_h_max 20
_diffrn_reflns_limit_h_min -23
_diffrn_reflns_limit_k_max 11
_diffrn_reflns_limit_k_min -10
_diffrn_reflns_limit_l_max 12
_diffrn_reflns_limit_l_min -9
_diffrn_reflns_number 9435
_diffrn_reflns_theta_full 25.14
_diffrn_reflns_theta_max 25.14
_diffrn_reflns_theta_min 2.43
_exptl_absorpt_coefficient_mu 0.087
_exptl_absorpt_correction_T_max 0.9948
_exptl_absorpt_correction_T_min 0.9836
_exptl_absorpt_correction_type multi-scan
_exptl_crystal_colour colorless
_exptl_crystal_density_diffrn 1.272
_exptl_crystal_density_method 'not measured'
_exptl_crystal_description prism
_exptl_crystal_F_000 776
_exptl_crystal_size_max 0.19
_exptl_crystal_size_mid 0.17
_exptl_crystal_size_min 0.06
_refine_diff_density_max 0.273
_refine_diff_density_min -0.440
_refine_diff_density_rms 0.076
_refine_ls_extinction_method none
_refine_ls_goodness_of_fit_ref 0.967
_refine_ls_hydrogen_treatment constr
_refine_ls_matrix_type full
_refine_ls_number_parameters 244
_refine_ls_number_reflns 3383
_refine_ls_number_restraints 0
_refine_ls_restrained_S_all 0.967
_refine_ls_R_factor_all 0.2104
_refine_ls_R_factor_gt 0.0972
_refine_ls_shift/su_max 0.000
_refine_ls_shift/su_mean 0.000
_refine_ls_structure_factor_coef Fsqd
_refine_ls_weighting_details 'calc w=1/[\s^2^(Fo^2^)+(0.1339P)^2^+0.0000P] where P=(Fo^2^+2Fc^2^)/3'
_refine_ls_weighting_scheme calc
_refine_ls_wR_factor_gt 0.2170
_refine_ls_wR_factor_ref 0.2853
_reflns_number_gt 1338
_reflns_number_total 3383
_reflns_threshold_expression >2sigma(I)
_cod_data_source_file jo6b01837_si_003.cif
_cod_data_source_block a15548
_cod_original_cell_volume 1907.7(19)
_cod_original_sg_symbol_H-M 'P 21/c'
_cod_database_code 4037247

loop_
_symmetry_equiv_pos_as_xyz
'x, y, z'
'-x, y+1/2, -z+1/2'
'-x, -y, -z'
'x, -y-1/2, z-1/2'

loop_
_atom_site_label
_atom_site_type_symbol
_atom_site_fract_x
_atom_site_fract_y
_atom_site_fract_z
_atom_site_U_iso_or_equiv
_atom_site_adp_type
_atom_site_occupancy
_atom_site_symmetry_multiplicity
_atom_site_calc_flag
_atom_site_refinement_flags
C1 C 0.8612(3) 0.1584(6) 0.9765(6) 0.0529(16) Uani 1 1 d .
C2 C 0.8055(2) 0.1795(5) 1.0467(5) 0.0435(14) Uani 1 1 d .
C3 C 0.8012(3) 0.0534(6) 1.1360(6) 0.0508(15) Uani 1 1 d .
C4 C 0.8560(3) -0.0599(5) 1.1669(6) 0.0504(15) Uani 1 1 d .
H4 H 0.8751 -0.0759 1.0880 0.061 Uiso 1 1 calc R
C5 C 0.8279(3) -0.2007(6) 1.2037(6) 0.0662(18) Uani 1 1 d .
H5A H 0.7934 -0.2383 1.1288 0.079 Uiso 1 1 calc R
H5B H 0.8047 -0.1848 1.2762 0.079 Uiso 1 1 calc R
C6 C 0.8858(3) -0.3109(6) 1.2444(7) 0.075(2) Uani 1 1 d .
H6A H 0.8664 -0.4005 1.2723 0.090 Uiso 1 1 calc R
H6B H 0.9057 -0.3341 1.1690 0.090 Uiso 1 1 calc R
C7 C 0.9417(3) -0.2555(6) 1.3538(6) 0.0719(19) Uani 1 1 d .
H7A H 0.9791 -0.3275 1.3752 0.086 Uiso 1 1 calc R
H7B H 0.9228 -0.2406 1.4319 0.086 Uiso 1 1 calc R
C8 C 0.9707(3) -0.1149(6) 1.3163(6) 0.0687(19) Uani 1 1 d .
H8A H 0.9933 -0.1319 1.2431 0.082 Uiso 1 1 calc R
H8B H 1.0060 -0.0786 1.3907 0.082 Uiso 1 1 calc R
C9 C 0.9145(3) -0.0025(6) 1.2770(6) 0.0595(17) Uani 1 1 d .
H9A H 0.9344 0.0853 1.2472 0.071 Uiso 1 1 calc R
H9B H 0.8956 0.0231 1.3531 0.071 Uiso 1 1 calc R
C10 C 0.8160(3) 0.3241(5) 1.1194(6) 0.0556(16) Uani 1 1 d .
H10A H 0.8055 0.3139 1.2064 0.067 Uiso 1 1 calc R
H10B H 0.8644 0.3563 1.1307 0.067 Uiso 1 1 calc R
C11 C 0.7675(3) 0.4331(5) 1.0387(6) 0.0568(16) Uani 1 1 d .
H11A H 0.7444 0.4927 1.0942 0.068 Uiso 1 1 calc R
H11B H 0.7924 0.4966 0.9895 0.068 Uiso 1 1 calc R
C12 C 0.7171(3) 0.3406(5) 0.9501(5) 0.0481(15) Uani 1 1 d .
H12 H 0.6747 0.3753 0.8992 0.058 Uiso 1 1 calc R
C13 C 0.7371(2) 0.2046(5) 0.9490(5) 0.0432(14) Uani 1 1 d .
C14 C 0.6997(3) 0.0841(6) 0.8755(5) 0.0474(15) Uani 1 1 d .
C15 C 0.6321(3) 0.1094(5) 0.7828(5) 0.0401(13) Uani 1 1 d .
C16 C 0.5780(3) 0.0186(6) 0.7877(6) 0.0511(15) Uani 1 1 d .
H16 H 0.5846 -0.0574 0.8492 0.061 Uiso 1 1 calc R
C17 C 0.5136(3) 0.0370(6) 0.7035(6) 0.0524(16) Uani 1 1 d .
H17 H 0.4766 -0.0257 0.7083 0.063 Uiso 1 1 calc R
C18 C 0.5043(2) 0.1466(5) 0.6134(5) 0.0412(14) Uani 1 1 d .
C19 C 0.5587(3) 0.2362(5) 0.6060(5) 0.0451(14) Uani 1 1 d .
H19 H 0.5526 0.3104 0.5427 0.054 Uiso 1 1 calc R
C20 C 0.6224(3) 0.2181(5) 0.6911(5) 0.0465(15) Uani 1 1 d .
H20 H 0.6594 0.2807 0.6862 0.056 Uiso 1 1 calc R
C21 C 0.4345(3) 0.1651(6) 0.5265(6) 0.0475(15) Uani 1 1 d .
C22 C 0.3652(3) 0.3015(6) 0.3597(6) 0.0632(17) Uani 1 1 d .
H22A H 0.3360 0.3349 0.4127 0.076 Uiso 1 1 d R
H22B H 0.3725 0.3816 0.3033 0.076 Uiso 1 1 d R
H22C H 0.3402 0.2113 0.3189 0.076 Uiso 1 1 d R
N1 N 0.9051(3) 0.1479(6) 0.9227(5) 0.0686(16) Uani 1 1 d .
O1 O 0.7528(2) 0.0550(4) 1.1906(4) 0.0627(12) Uani 1 1 d .
O2 O 0.72387(19) -0.0371(4) 0.8946(4) 0.0608(12) Uani 1 1 d .
O3 O 0.38546(19) 0.0934(4) 0.5342(4) 0.0643(12) Uani 1 1 d .
O4 O 0.43255(16) 0.2727(4) 0.4425(4) 0.0515(10) Uani 1 1 d .

loop_
_atom_site_aniso_label
_atom_site_aniso_U_11
_atom_site_aniso_U_22
_atom_site_aniso_U_33
_atom_site_aniso_U_23
_atom_site_aniso_U_13
_atom_site_aniso_U_12
C1 0.047(4) 0.044(3) 0.058(4) 0.001(3) -0.008(3) 0.005(3)
C2 0.032(3) 0.033(3) 0.062(4) -0.007(3) 0.004(3) 0.004(2)
C3 0.047(4) 0.039(3) 0.061(4) -0.009(3) -0.001(3) 0.002(3)
C4 0.041(3) 0.040(3) 0.066(4) 0.004(3) 0.004(3) 0.009(3)
C5 0.054(4) 0.042(3) 0.091(5) 0.011(3) -0.008(3) 0.001(3)
C6 0.081(5) 0.042(4) 0.090(5) 0.007(4) -0.009(4) 0.010(4)
C7 0.065(4) 0.059(4) 0.080(5) 0.015(4) -0.006(4) 0.018(4)
C8 0.047(4) 0.065(4) 0.084(5) -0.001(4) -0.008(3) 0.018(3)
C9 0.039(3) 0.045(3) 0.085(5) -0.005(3) -0.005(3) 0.002(3)
C10 0.053(4) 0.039(3) 0.065(4) -0.010(3) -0.008(3) -0.001(3)
C11 0.054(4) 0.035(3) 0.077(5) -0.004(3) 0.003(3) 0.002(3)
C12 0.039(3) 0.037(3) 0.065(4) 0.001(3) 0.004(3) 0.003(3)
C13 0.035(3) 0.033(3) 0.059(4) -0.001(3) 0.004(3) 0.002(3)
C14 0.037(3) 0.035(3) 0.065(4) -0.001(3) 0.000(3) 0.007(3)
C15 0.036(3) 0.029(3) 0.053(4) -0.005(3) 0.005(3) -0.007(3)
C16 0.050(4) 0.037(3) 0.064(4) 0.006(3) 0.009(3) -0.004(3)
C17 0.040(4) 0.039(3) 0.075(5) 0.000(3) 0.007(3) -0.012(3)
C18 0.034(3) 0.028(3) 0.059(4) -0.008(3) 0.006(3) -0.006(2)
C19 0.041(3) 0.035(3) 0.054(4) 0.006(3) -0.001(3) -0.005(3)
C20 0.034(3) 0.040(3) 0.065(4) 0.005(3) 0.008(3) -0.011(3)
C21 0.039(4) 0.035(3) 0.065(4) -0.011(3) 0.002(3) -0.002(3)
C22 0.039(3) 0.068(4) 0.072(4) 0.004(4) -0.012(3) 0.010(3)
N1 0.061(4) 0.079(4) 0.061(4) 0.005(3) 0.002(3) 0.008(3)
O1 0.054(3) 0.053(3) 0.079(3) 0.005(2) 0.009(2) 0.013(2)
O2 0.059(3) 0.037(2) 0.073(3) -0.007(2) -0.014(2) 0.010(2)
O3 0.039(2) 0.061(3) 0.083(3) 0.006(2) -0.008(2) -0.015(2)
O4 0.039(2) 0.043(2) 0.065(3) 0.005(2) -0.0052(18) 0.0003(18)

loop_
_atom_type_symbol
_atom_type_description
_atom_type_scat_dispersion_real
_atom_type_scat_dispersion_imag
_atom_type_scat_source
C C 0.0033 0.0016 'International Tables Vol C Tables 4.2.6.8 and 6.1.1.4'
H H 0.0000 0.0000 'International Tables Vol C Tables 4.2.6.8 and 6.1.1.4'
N N 0.0061 0.0033 'International Tables Vol C Tables 4.2.6.8 and 6.1.1.4'
O O 0.0106 0.0060 'International Tables Vol C Tables 4.2.6.8 and 6.1.1.4'

loop_
_geom_angle_atom_site_label_1
_geom_angle_atom_site_label_2
_geom_angle_atom_site_label_3
_geom_angle
N1 C1 C2 177.2(6)
C1 C2 C3 111.2(4)
C1 C2 C13 109.6(4)
C3 C2 C13 111.8(4)
C1 C2 C10 109.4(4)
C3 C2 C10 112.7(5)
C13 C2 C10 101.8(4)
O1 C3 C4 121.0(5)
O1 C3 C2 116.2(5)
C4 C3 C2 122.6(5)
C3 C4 C5 111.9(4)
C3 C4 C9 108.1(4)
C5 C4 C9 111.5(5)
C3 C4 H4 108.4
C5 C4 H4 108.4
C9 C4 H4 108.4
C4 C5 C6 110.9(5)
C4 C5 H5A 109.5
C6 C5 H5A 109.5
C4 C5 H5B 109.5
C6 C5 H5B 109.5
H5A C5 H5B 108.0
C7 C6 C5 111.6(5)
C7 C6 H6A 109.3
C5 C6 H6A 109.3
C7 C6 H6B 109.3
C5 C6 H6B 109.3
H6A C6 H6B 108.0
C6 C7 C8 110.8(5)
C6 C7 H7A 109.5
C8 C7 H7A 109.5
C6 C7 H7B 109.5
C8 C7 H7B 109.5
H7A C7 H7B 108.1
C7 C8 C9 111.5(5)
C7 C8 H8A 109.3
C9 C8 H8A 109.3
C7 C8 H8B 109.3
C9 C8 H8B 109.3
H8A C8 H8B 108.0
C8 C9 C4 110.7(5)
C8 C9 H9A 109.5
C4 C9 H9A 109.5
C8 C9 H9B 109.5
C4 C9 H9B 109.5
H9A C9 H9B 108.1
C11 C10 C2 107.7(4)
C11 C10 H10A 110.2
C2 C10 H10A 110.2
C11 C10 H10B 110.2
C2 C10 H10B 110.2
H10A C10 H10B 108.5
C12 C11 C10 102.8(4)
C12 C11 H11A 111.2
C10 C11 H11A 111.2
C12 C11 H11B 111.2
C10 C11 H11B 111.2
H11A C11 H11B 109.1
C13 C12 C11 113.3(5)
C13 C12 H12 123.3
C11 C12 H12 123.3
C12 C13 C14 127.9(5)
C12 C13 C2 111.3(5)
C14 C13 C2 120.6(4)
O2 C14 C13 118.8(5)
O2 C14 C15 121.0(5)
C13 C14 C15 120.2(4)
C16 C15 C20 119.0(5)
C16 C15 C14 118.3(5)
C20 C15 C14 122.6(5)
C15 C16 C17 120.9(5)
C15 C16 H16 119.5
C17 C16 H16 119.5
C18 C17 C16 119.6(5)
C18 C17 H17 120.2
C16 C17 H17 120.2
C17 C18 C19 119.8(5)
C17 C18 C21 118.2(5)
C19 C18 C21 121.9(5)
C18 C19 C20 120.2(5)
C18 C19 H19 119.9
C20 C19 H19 119.9
C15 C20 C19 120.4(5)
C15 C20 H20 119.8
C19 C20 H20 119.8
O3 C21 O4 124.0(5)
O3 C21 C18 123.6(5)
O4 C21 C18 112.3(5)
O4 C22 H22A 108.1
O4 C22 H22B 105.2
H22A C22 H22B 107.6
O4 C22 H22C 113.6
H22A C22 H22C 102.5
H22B C22 H22C 119.4
C21 O4 C22 115.1(4)

loop_
_geom_bond_atom_site_label_1
_geom_bond_atom_site_label_2
_geom_bond_distance
C1 N1 1.147(6)
C1 C2 1.477(8)
C2 C3 1.520(7)
C2 C13 1.533(7)
C2 C10 1.541(7)
C3 O1 1.227(6)
C3 C4 1.501(7)
C4 C5 1.509(7)
C4 C9 1.547(8)
C4 H4 1.0000
C5 C6 1.531(7)
C5 H5A 0.9900
C5 H5B 0.9900
C6 C7 1.506(8)
C6 H6A 0.9900
C6 H6B 0.9900
C7 C8 1.517(8)
C7 H7A 0.9900
C7 H7B 0.9900
C8 C9 1.520(7)
C8 H8A 0.9900
C8 H8B 0.9900
C9 H9A 0.9900
C9 H9B 0.9900
C10 C11 1.524(7)
C10 H10A 0.9900
C10 H10B 0.9900
C11 C12 1.485(7)
C11 H11A 0.9900
C11 H11B 0.9900
C12 C13 1.328(6)
C12 H12 0.9500
C13 C14 1.469(7)
C14 O2 1.226(5)
C14 C15 1.496(7)
C15 C16 1.378(6)
C15 C20 1.384(7)
C16 C17 1.399(7)
C16 H16 0.9500
C17 C18 1.379(7)
C17 H17 0.9500
C18 C19 1.383(6)
C18 C21 1.495(7)
C19 C20 1.391(6)
C19 H19 0.9500
C20 H20 0.9500
C21 O3 1.199(6)
C21 O4 1.334(6)
C22 O4 1.455(6)
C22 H22A 0.9437
C22 H22B 0.9854
C22 H22C 1.0212
